data_2240223
loop_
_publ_author_name
'Ishikawa, Yoshinobu'
'Motohashi, Yuya'

_publ_section_title
;
 Crystal structure of
 (3,5-dichloro-2-hydroxyphenyl){1-[(naphthalen-1-yl)carbonyl]-1<i>H</i>-pyrazol-4-yl}methanone
;
_journal_issue 12
_journal_name_full 'Acta Crystallographica Section E'
_journal_page_first 522
_journal_page_last 524
_journal_paper_doi 10.1107/S1600536814024684
_journal_volume 70
_journal_year 2014
_chemical_formula_iupac 'C21 H12 Cl2 N2 O3'
_chemical_formula_moiety 'C21 H12 Cl2 N2 O3'
_chemical_formula_sum 'C21 H12 Cl2 N2 O3'
_chemical_formula_weight 411.24
_chemical_name_systematic (3,5-Dichloro-2-hydroxyphenyl){1-[(naphthalen-1-yl)carbonyl]-1<i>H</i>-pyrazol-4-yl}methanone
_space_group_IT_number 2
_symmetry_cell_setting triclinic
_symmetry_space_group_name_Hall '-P 1'
_symmetry_space_group_name_H-M 'P -1'
_atom_sites_solution_hydrogens geom
_atom_sites_solution_primary direct
_atom_sites_solution_secondary difmap
_cell_angle_alpha 75.49(3)
_cell_angle_beta 76.88(5)
_cell_angle_gamma 70.51(5)
_cell_formula_units_Z 2
_cell_length_a 7.342(7)
_cell_length_b 8.807(4)
_cell_length_c 14.861(5)
_cell_measurement_reflns_used 15
_cell_measurement_temperature 100
_cell_measurement_theta_max 17.24
_cell_measurement_theta_min 15.04
_cell_volume 866.1(10)
_computing_cell_refinement
;
<i>WinAFC</i> (Rigaku, 1999)
;
_computing_data_collection
;
<i>WinAFC</i> (Rigaku, 1999)
;
_computing_data_reduction
;
<i>WinAFC</i> (Rigaku, 1999)
;
_computing_molecular_graphics
;
CrystalStructure (Rigaku, 2010)
;
_computing_publication_material
;
CrystalStructure (Rigaku, 2010)
;
_computing_structure_refinement
;
SHELXL97 (Sheldrick, 2008)
;
_computing_structure_solution
;
SIR2008 (Burla <i>et al.</i>,  2007)
;
_diffrn_ambient_temperature 100
_diffrn_measured_fraction_theta_full 0.997
_diffrn_measured_fraction_theta_max 0.997
_diffrn_measurement_device_type 'Rigaku AFC-7R'
_diffrn_measurement_method \w-2\q
_diffrn_radiation_type 'Mo K\a'
_diffrn_radiation_wavelength 0.71069
_diffrn_reflns_av_R_equivalents 0.0507
_diffrn_reflns_limit_h_max 5
_diffrn_reflns_limit_h_min -9
_diffrn_reflns_limit_k_max 10
_diffrn_reflns_limit_k_min -11
_diffrn_reflns_limit_l_max 18
_diffrn_reflns_limit_l_min -19
_diffrn_reflns_number 4892
_diffrn_reflns_theta_full 27.53
_diffrn_reflns_theta_max 27.53
_diffrn_standards_decay_% 0.141
_diffrn_standards_interval_count 150
_diffrn_standards_number 3
_exptl_absorpt_coefficient_mu 0.402
_exptl_absorpt_correction_type none
_exptl_crystal_colour colorless
_exptl_crystal_density_diffrn 1.577
_exptl_crystal_density_method 'not measured'
_exptl_crystal_description plate
_exptl_crystal_F_000 420.00
_exptl_crystal_size_max 0.40
_exptl_crystal_size_mid 0.12
_exptl_crystal_size_min 0.05
_refine_diff_density_max 0.650
_refine_diff_density_min -0.570
_refine_ls_extinction_method none
_refine_ls_goodness_of_fit_ref 1.006
_refine_ls_hydrogen_treatment constr
_refine_ls_number_parameters 254
_refine_ls_number_reflns 3992
_refine_ls_number_restraints 0
_refine_ls_R_factor_gt 0.0590
_refine_ls_shift/su_max 0.000
_refine_ls_structure_factor_coef Fsqd
_refine_ls_weighting_details 'w = 1/[\s^2^(Fo^2^)+(0.0752P)^2^] where P=(Fo^2^+2Fc^2^)/3'
_refine_ls_weighting_scheme calc
_refine_ls_wR_factor_ref 0.1631
_reflns_number_gt 2316
_reflns_number_total 3992
_reflns_threshold_expression F^2^>2\s(F^2^)
_cod_data_source_file hb7275sup1.cif
_cod_data_source_block I
_cod_original_cell_volume 866.1(9)
_cod_database_code 2240223
_cod_database_fobs_code 2240223

loop_
_symmetry_equiv_pos_site_id
_symmetry_equiv_pos_as_xyz
1 +X,+Y,+Z
2 -X,-Y,-Z

loop_
_atom_site_type_symbol
_atom_site_label
_atom_site_fract_x
_atom_site_fract_y
_atom_site_fract_z
_atom_site_U_iso_or_equiv
_atom_site_adp_type
_atom_site_calc_flag
_atom_site_refinement_flags
_atom_site_occupancy
_atom_site_symmetry_multiplicity
Cl Cl1 1.19340(16) 0.01726(12) -0.42044(7) 0.0251(3) Uani d . 1.0 2
Cl Cl2 0.99842(15) 0.61336(11) -0.33214(7) 0.0209(3) Uani d . 1.0 2
O O1 1.0166(5) -0.0798(3) -0.22817(19) 0.0202(7) Uani d . 1.0 2
O O2 0.7994(4) -0.0183(4) -0.07181(19) 0.0199(6) Uani d . 1.0 2
O O3 0.8243(5) 0.5545(4) 0.10106(19) 0.0244(7) Uani d . 1.0 2
N N1 0.5085(5) 0.3295(4) 0.1019(3) 0.0175(7) Uani d . 1.0 2
N N2 0.6723(5) 0.3817(4) 0.0846(2) 0.0140(7) Uani d . 1.0 2
C C1 0.9146(6) 0.1862(5) -0.1837(3) 0.0145(8) Uani d . 1.0 2
C C2 1.0070(6) 0.0793(5) -0.2486(3) 0.0155(8) Uani d . 1.0 2
C C3 1.0896(6) 0.1441(5) -0.3387(3) 0.0162(8) Uani d . 1.0 2
C C4 1.0860(6) 0.3057(5) -0.3643(3) 0.0189(9) Uani d . 1.0 2
C C5 0.9990(6) 0.4094(5) -0.2991(3) 0.0161(8) Uani d . 1.0 2
C C6 0.9122(6) 0.3522(5) -0.2108(3) 0.0149(8) Uani d . 1.0 2
C C7 0.8156(6) 0.1231(5) -0.0911(3) 0.0158(8) Uani d . 1.0 2
C C8 0.7275(6) 0.2275(5) -0.0197(3) 0.0145(8) Uani d . 1.0 2
C C9 0.5447(6) 0.2354(5) 0.0396(3) 0.0177(8) Uani d . 1.0 2
C C10 0.8039(6) 0.3241(5) 0.0109(3) 0.0169(8) Uani d . 1.0 2
C C11 0.7010(6) 0.4863(5) 0.1363(3) 0.0167(8) Uani d . 1.0 2
C C12 0.5799(6) 0.4989(5) 0.2304(3) 0.0138(8) Uani d . 1.0 2
C C13 0.5421(6) 0.3616(5) 0.2882(3) 0.0154(8) Uani d . 1.0 2
C C14 0.4469(6) 0.3640(5) 0.3814(3) 0.0173(8) Uani d . 1.0 2
C C15 0.3854(6) 0.5064(5) 0.4145(3) 0.0162(8) Uani d . 1.0 2
C C16 0.3530(6) 0.8001(5) 0.3932(3) 0.0170(8) Uani d . 1.0 2
C C17 0.3845(7) 0.9404(5) 0.3393(3) 0.0236(10) Uani d . 1.0 2
C C18 0.4877(6) 0.9396(5) 0.2466(3) 0.0208(9) Uani d . 1.0 2
C C19 0.5538(6) 0.8003(5) 0.2102(3) 0.0188(9) Uani d . 1.0 2
C C20 0.4198(6) 0.6516(5) 0.3576(3) 0.0148(8) Uani d . 1.0 2
C C21 0.5229(6) 0.6510(5) 0.2634(3) 0.0135(8) Uani d . 1.0 2
H H1 1.1422 0.3469 -0.4259 0.0227 Uiso calc R 1.0 2
H H2 0.8500 0.4248 -0.1678 0.0179 Uiso calc R 1.0 2
H H3 0.9394 -0.0983 -0.1784 0.0243 Uiso calc R 1.0 2
H H4 0.4580 0.1792 0.0349 0.0212 Uiso calc R 1.0 2
H H5 0.9252 0.3466 -0.0144 0.0203 Uiso calc R 1.0 2
H H6 0.5812 0.2626 0.2649 0.0185 Uiso calc R 1.0 2
H H7 0.4255 0.2666 0.4211 0.0207 Uiso calc R 1.0 2
H H8 0.3180 0.5081 0.4771 0.0195 Uiso calc R 1.0 2
H H9 0.2853 0.8005 0.4557 0.0203 Uiso calc R 1.0 2
H H10 0.3375 1.0389 0.3637 0.0284 Uiso calc R 1.0 2
H H11 0.5112 1.0379 0.2091 0.0250 Uiso calc R 1.0 2
H H12 0.6224 0.8032 0.1477 0.0225 Uiso calc R 1.0 2

loop_
_atom_site_aniso_label
_atom_site_aniso_U_11
_atom_site_aniso_U_22
_atom_site_aniso_U_33
_atom_site_aniso_U_12
_atom_site_aniso_U_13
_atom_site_aniso_U_23
Cl1 0.0301(6) 0.0222(5) 0.0197(5) -0.0007(5) -0.0007(5) -0.0105(4)
Cl2 0.0231(6) 0.0147(5) 0.0260(6) -0.0075(4) -0.0069(4) -0.0004(4)
O1 0.0260(17) 0.0121(13) 0.0198(15) -0.0047(12) 0.0005(12) -0.0030(11)
O2 0.0243(15) 0.0159(13) 0.0207(15) -0.0067(12) -0.0036(12) -0.0044(11)
O3 0.0242(16) 0.0317(16) 0.0237(16) -0.0160(14) 0.0035(13) -0.0125(13)
N1 0.0177(17) 0.0212(17) 0.0156(16) -0.0079(14) -0.0031(13) -0.0039(13)
N2 0.0146(16) 0.0147(15) 0.0137(16) -0.0051(13) -0.0026(13) -0.0033(13)
C1 0.0121(18) 0.0147(18) 0.0162(19) -0.0013(15) -0.0060(15) -0.0018(15)
C2 0.016(2) 0.0129(17) 0.0175(19) -0.0015(15) -0.0056(16) -0.0042(15)
C3 0.016(2) 0.0175(19) 0.0137(19) -0.0011(16) -0.0035(15) -0.0051(15)
C4 0.0142(19) 0.024(2) 0.016(2) -0.0042(16) -0.0032(16) -0.0018(16)
C5 0.0149(19) 0.0113(17) 0.023(2) -0.0023(15) -0.0079(16) -0.0023(15)
C6 0.0164(19) 0.0145(18) 0.0146(18) -0.0024(15) -0.0028(15) -0.0066(15)
C7 0.017(2) 0.0129(17) 0.018(2) -0.0024(15) -0.0078(16) -0.0023(15)
C8 0.0158(19) 0.0128(17) 0.0157(19) -0.0043(15) -0.0052(15) -0.0013(14)
C9 0.022(2) 0.0170(19) 0.0165(19) -0.0064(16) -0.0062(16) -0.0037(15)
C10 0.0140(19) 0.0203(19) 0.0146(19) -0.0029(16) -0.0022(15) -0.0029(15)
C11 0.014(2) 0.0187(19) 0.0161(19) -0.0055(16) -0.0016(15) -0.0010(15)
C12 0.0123(18) 0.0177(18) 0.0119(18) -0.0040(15) -0.0044(14) -0.0021(14)
C13 0.0137(19) 0.0167(18) 0.0176(19) -0.0016(15) -0.0064(15) -0.0067(15)
C14 0.016(2) 0.0159(18) 0.019(2) -0.0054(16) -0.0072(16) 0.0027(15)
C15 0.016(2) 0.0204(19) 0.0116(18) -0.0051(16) -0.0019(15) -0.0025(15)
C16 0.017(2) 0.0195(19) 0.0165(19) -0.0029(16) -0.0046(16) -0.0080(16)
C17 0.033(3) 0.0147(19) 0.026(3) -0.0036(18) -0.0139(19) -0.0059(17)
C18 0.026(3) 0.0180(19) 0.022(2) -0.0077(17) -0.0117(18) -0.0009(16)
C19 0.023(3) 0.021(2) 0.0137(19) -0.0076(17) -0.0084(16) -0.0004(16)
C20 0.0135(19) 0.0136(18) 0.0161(19) -0.0006(15) -0.0065(15) -0.0016(14)
C21 0.0138(19) 0.0136(17) 0.0142(18) -0.0030(15) -0.0056(15) -0.0026(14)

loop_
_atom_type_symbol
_atom_type_description
_atom_type_scat_dispersion_real
_atom_type_scat_dispersion_imag
_atom_type_scat_source
C C 0.0033 0.0016
;
International Tables for Crystallography
(1992, Vol. C, Tables 4.2.6.8 and 6.1.1.4)
;
H H 0.0000 0.0000
;
International Tables for Crystallography
(1992, Vol. C, Table 6.1.1.4)
;
N N 0.0061 0.0033
;
International Tables for Crystallography
(1992, Vol. C, Tables 4.2.6.8 and 6.1.1.4)
;
O O 0.0106 0.0060
;
International Tables for Crystallography
(1992, Vol. C, Tables 4.2.6.8 and 6.1.1.4)
;
Cl Cl 0.1484 0.1585
;
International Tables for Crystallography
(1992, Vol. C, Tables 4.2.6.8 and 6.1.1.4)
;

loop_
_geom_angle_atom_site_label_1
_geom_angle_atom_site_label_2
_geom_angle_atom_site_label_3
_geom_angle
_geom_angle_publ_flag
N2 N1 C9 104.0(3) no
N1 N2 C10 112.0(4) no
N1 N2 C11 124.3(3) no
C10 N2 C11 123.7(4) no
C2 C1 C6 119.3(4) no
C2 C1 C7 119.1(4) no
C6 C1 C7 121.5(4) no
O1 C2 C1 123.0(4) no
O1 C2 C3 118.6(4) no
C1 C2 C3 118.3(4) no
Cl1 C3 C2 118.9(3) no
Cl1 C3 C4 119.3(3) no
C2 C3 C4 121.8(4) no
C3 C4 C5 119.5(4) no
Cl2 C5 C4 119.0(3) no
Cl2 C5 C6 120.4(3) no
C4 C5 C6 120.6(4) no
C1 C6 C5 120.3(4) no
O2 C7 C1 121.0(4) no
O2 C7 C8 118.2(4) no
C1 C7 C8 120.8(4) no
C7 C8 C9 125.3(5) no
C7 C8 C10 129.8(4) no
C9 C8 C10 104.7(4) no
N1 C9 C8 112.5(5) no
N2 C10 C8 106.8(4) no
O3 C11 N2 117.3(4) no
O3 C11 C12 125.1(5) no
N2 C11 C12 117.5(4) no
C11 C12 C13 119.5(4) no
C11 C12 C21 119.3(4) no
C13 C12 C21 120.8(4) no
C12 C13 C14 121.4(4) no
C13 C14 C15 119.6(4) no
C14 C15 C20 121.2(4) no
C17 C16 C20 121.1(4) no
C16 C17 C18 119.6(4) no
C17 C18 C19 120.9(4) no
C18 C19 C21 121.6(4) no
C15 C20 C16 120.5(4) no
C15 C20 C21 120.2(4) no
C16 C20 C21 119.3(4) no
C12 C21 C19 125.9(4) no
C12 C21 C20 116.6(4) no
C19 C21 C20 117.4(4) no
C2 O1 H3 109.475 no
C3 C4 H1 120.231 no
C5 C4 H1 120.248 no
C1 C6 H2 119.839 no
C5 C6 H2 119.826 no
N1 C9 H4 123.764 no
C8 C9 H4 123.759 no
N2 C10 H5 126.593 no
C8 C10 H5 126.577 no
C12 C13 H6 119.300 no
C14 C13 H6 119.300 no
C13 C14 H7 120.180 no
C15 C14 H7 120.174 no
C14 C15 H8 119.408 no
C20 C15 H8 119.412 no
C17 C16 H9 119.434 no
C20 C16 H9 119.430 no
C16 C17 H10 120.195 no
C18 C17 H10 120.201 no
C17 C18 H11 119.540 no
C19 C18 H11 119.536 no
C18 C19 H12 119.210 no
C21 C19 H12 119.207 no

loop_
_geom_bond_atom_site_label_1
_geom_bond_atom_site_label_2
_geom_bond_distance
_geom_bond_publ_flag
Cl1 C3 1.731(5) no
Cl2 C5 1.738(4) no
O1 C2 1.338(5) no
O2 C7 1.245(5) no
O3 C11 1.203(6) no
N1 N2 1.376(6) no
N1 C9 1.319(6) no
N2 C10 1.364(5) no
N2 C11 1.428(7) no
C1 C2 1.417(6) no
C1 C6 1.411(6) no
C1 C7 1.471(5) no
C2 C3 1.402(5) no
C3 C4 1.371(6) no
C4 C5 1.398(6) no
C5 C6 1.373(5) no
C7 C8 1.473(6) no
C8 C9 1.419(6) no
C8 C10 1.368(7) no
C11 C12 1.484(5) no
C12 C13 1.368(6) no
C12 C21 1.439(6) no
C13 C14 1.405(6) no
C14 C15 1.360(6) no
C15 C20 1.411(6) no
C16 C17 1.354(6) no
C16 C20 1.425(6) no
C17 C18 1.415(6) no
C18 C19 1.360(7) no
C19 C21 1.415(6) no
C20 C21 1.433(5) no
O1 H3 0.840 no
C4 H1 0.950 no
C6 H2 0.950 no
C9 H4 0.950 no
C10 H5 0.950 no
C13 H6 0.950 no
C14 H7 0.950 no
C15 H8 0.950 no
C16 H9 0.950 no
C17 H10 0.950 no
C18 H11 0.950 no
C19 H12 0.950 no

loop_
_geom_hbond_atom_site_label_D
_geom_hbond_atom_site_label_H
_geom_hbond_atom_site_label_A
_geom_hbond_site_symmetry_A
_geom_hbond_distance_DH
_geom_hbond_distance_HA
_geom_hbond_distance_DA
_geom_hbond_angle_DHA
_geom_hbond_publ_flag
O1 H3 O2 . 0.84 1.84 2.570(4) 144 yes
C10 H5 O3 2_765 0.95 2.29 3.219(6) 166 yes

loop_
_geom_torsion_atom_site_label_1
_geom_torsion_atom_site_label_2
_geom_torsion_atom_site_label_3
_geom_torsion_atom_site_label_4
_geom_torsion
_geom_torsion_publ_flag
H3 O1 C2 C1 13.1 no
H3 O1 C2 C3 -165.9 no
N2 N1 C9 C8 -1.2(4) no
N2 N1 C9 H4 178.8 no
C9 N1 N2 C10 1.8(4) no
C9 N1 N2 C11 -179.2(3) no
N1 N2 C10 C8 -1.7(4) no
N1 N2 C10 H5 178.3 no
N1 N2 C11 O3 -162.4(3) no
N1 N2 C11 C12 19.1(5) no
C10 N2 C11 O3 16.5(5) no
C10 N2 C11 C12 -162.0(3) no
C11 N2 C10 C8 179.3(3) no
C11 N2 C10 H5 -0.7 no
C2 C1 C6 C5 -0.3(6) no
C2 C1 C6 H2 179.7 no
C6 C1 C2 O1 179.6(4) no
C6 C1 C2 C3 -1.3(6) no
C2 C1 C7 O2 -5.4(6) no
C2 C1 C7 C8 176.5(4) no
C7 C1 C2 O1 -3.1(6) no
C7 C1 C2 C3 175.9(4) no
C6 C1 C7 O2 171.7(4) no
C6 C1 C7 C8 -6.3(6) no
C7 C1 C6 C5 -177.4(4) no
C7 C1 C6 H2 2.6 no
O1 C2 C3 Cl1 1.9(6) no
O1 C2 C3 C4 -179.7(4) no
C1 C2 C3 Cl1 -177.2(4) no
C1 C2 C3 C4 1.2(7) no
Cl1 C3 C4 C5 178.8(3) no
Cl1 C3 C4 H1 -1.2 no
C2 C3 C4 C5 0.4(7) no
C2 C3 C4 H1 -179.6 no
C3 C4 C5 Cl2 179.2(4) no
C3 C4 C5 C6 -2.0(7) no
H1 C4 C5 Cl2 -0.8 no
H1 C4 C5 C6 178.0 no
Cl2 C5 C6 C1 -179.3(3) no
Cl2 C5 C6 H2 0.7 no
C4 C5 C6 C1 1.9(7) no
C4 C5 C6 H2 -178.1 no
O2 C7 C8 C9 -39.3(6) no
O2 C7 C8 C10 134.1(4) no
C1 C7 C8 C9 138.8(4) no
C1 C7 C8 C10 -47.8(6) no
C7 C8 C9 N1 175.1(3) no
C7 C8 C9 H4 -4.9 no
C7 C8 C10 N2 -173.6(3) no
C7 C8 C10 H5 6.4 no
C9 C8 C10 N2 0.8(4) no
C9 C8 C10 H5 -179.2 no
C10 C8 C9 N1 0.3(4) no
C10 C8 C9 H4 -179.7 no
O3 C11 C12 C13 -139.1(4) no
O3 C11 C12 C21 33.9(6) no
N2 C11 C12 C13 39.3(5) no
N2 C11 C12 C21 -147.7(3) no
C11 C12 C13 C14 172.9(4) no
C11 C12 C13 H6 -7.1 no
C11 C12 C21 C19 7.2(6) no
C11 C12 C21 C20 -175.0(4) no
C13 C12 C21 C19 -180.0(4) no
C13 C12 C21 C20 -2.2(6) no
C21 C12 C13 C14 0.0(6) no
C21 C12 C13 H6 -180.0 no
C12 C13 C14 C15 1.9(6) no
C12 C13 C14 H7 -178.1 no
H6 C13 C14 C15 -178.1 no
H6 C13 C14 H7 1.9 no
C13 C14 C15 C20 -1.6(7) no
C13 C14 C15 H8 178.4 no
H7 C14 C15 C20 178.4 no
H7 C14 C15 H8 -1.6 no
C14 C15 C20 C16 179.5(4) no
C14 C15 C20 C21 -0.6(6) no
H8 C15 C20 C16 -0.5 no
H8 C15 C20 C21 179.4 no
C17 C16 C20 C15 -179.8(4) no
C17 C16 C20 C21 0.3(7) no
C20 C16 C17 C18 -0.9(7) no
C20 C16 C17 H10 179.1 no
H9 C16 C17 C18 179.1 no
H9 C16 C17 H10 -0.9 no
H9 C16 C20 C15 0.2 no
H9 C16 C20 C21 -179.7 no
C16 C17 C18 C19 0.8(7) no
C16 C17 C18 H11 -179.2 no
H10 C17 C18 C19 -179.2 no
H10 C17 C18 H11 0.8 no
C17 C18 C19 C21 -0.2(7) no
C17 C18 C19 H12 179.8 no
H11 C18 C19 C21 179.8 no
H11 C18 C19 H12 -0.2 no
C18 C19 C21 C12 177.4(4) no
C18 C19 C21 C20 -0.4(7) no
H12 C19 C21 C12 -2.6 no
H12 C19 C21 C20 179.6 no
C15 C20 C21 C12 2.5(6) no
C15 C20 C21 C19 -179.6(4) no
C16 C20 C21 C12 -177.7(4) no
C16 C20 C21 C19 0.3(6) no
